data_4081176
loop_
_publ_author_name
'Chung, Lai-Hon'
'Wong, Chun-Yuen'

_publ_section_title
;
 Isolation of Ruthenium--Indolizine Complexes: Insight into the
 Metal-Induced Cycloisomerization of Propargylic Pyridines
;
_journal_issue 13
_journal_name_full Organometallics
_journal_page_first 3583
_journal_paper_doi 10.1021/om400550w
_journal_volume 32
_journal_year 2013
_chemical_formula_sum 'C30 H33 Cl2 N5 O11 Ru S3'
_chemical_formula_weight 907.76
_chemical_name_systematic
; 
 ? 
;
_space_group_IT_number 2
_symmetry_cell_setting triclinic
_symmetry_space_group_name_Hall '-P 1'
_symmetry_space_group_name_H-M 'P -1'
_atom_sites_solution_hydrogens geom
_atom_sites_solution_primary direct
_atom_sites_solution_secondary difmap
_audit_creation_method SHELXL-97
_cell_angle_alpha 88.104(4)
_cell_angle_beta 68.385(5)
_cell_angle_gamma 74.149(4)
_cell_formula_units_Z 2
_cell_length_a 10.3611(6)
_cell_length_b 13.6283(6)
_cell_length_c 13.9333(7)
_cell_measurement_reflns_used 8823
_cell_measurement_temperature 133(2)
_cell_measurement_theta_max 71.5419
_cell_measurement_theta_min 3.3780
_cell_volume 1754.52(17)
_computing_structure_refinement 'SHELXL-97 (Sheldrick, 1997)'
_computing_structure_solution 'SHELXS-97 (Sheldrick, 1990)'
_diffrn_ambient_temperature 133(2)
_diffrn_detector_area_resol_mean 16.1270
_diffrn_measured_fraction_theta_full 0.983
_diffrn_measured_fraction_theta_max 0.983
_diffrn_measurement_device_type 'Xcalibur, Sapphire3, Gemini ultra'
_diffrn_measurement_method '\w scans'
_diffrn_radiation_monochromator graphite
_diffrn_radiation_source 'fine-focus sealed tube'
_diffrn_radiation_type CuK\a
_diffrn_radiation_wavelength 1.54178
_diffrn_reflns_av_R_equivalents 0.0137
_diffrn_reflns_av_sigmaI/netI 0.0154
_diffrn_reflns_limit_h_max 12
_diffrn_reflns_limit_h_min -12
_diffrn_reflns_limit_k_max 16
_diffrn_reflns_limit_k_min -16
_diffrn_reflns_limit_l_max 16
_diffrn_reflns_limit_l_min -14
_diffrn_reflns_number 12048
_diffrn_reflns_theta_full 67.50
_diffrn_reflns_theta_max 67.50
_diffrn_reflns_theta_min 3.38
_exptl_absorpt_coefficient_mu 7.275
_exptl_absorpt_correction_T_max 1.00000
_exptl_absorpt_correction_T_min 0.73477
_exptl_absorpt_correction_type multi-scan
_exptl_absorpt_process_details 'CrysAlisPro, Agilent Technologies, Version 1.171.35.21'
_exptl_crystal_colour orange
_exptl_crystal_density_diffrn 1.718
_exptl_crystal_density_method 'not measured'
_exptl_crystal_description block
_exptl_crystal_F_000 924
_exptl_crystal_size_max 0.61
_exptl_crystal_size_mid 0.54
_exptl_crystal_size_min 0.42
_refine_diff_density_max 0.555
_refine_diff_density_min -0.560
_refine_diff_density_rms 0.061
_refine_ls_extinction_method none
_refine_ls_goodness_of_fit_ref 1.069
_refine_ls_hydrogen_treatment mixed
_refine_ls_matrix_type full
_refine_ls_number_parameters 474
_refine_ls_number_reflns 6227
_refine_ls_number_restraints 0
_refine_ls_restrained_S_all 1.069
_refine_ls_R_factor_all 0.0242
_refine_ls_R_factor_gt 0.0234
_refine_ls_shift/su_max 0.001
_refine_ls_shift/su_mean 0.000
_refine_ls_structure_factor_coef Fsqd
_refine_ls_weighting_details 'calc w=1/[\s^2^(Fo^2^)+(0.0252P)^2^+2.0357P] where P=(Fo^2^+2Fc^2^)/3'
_refine_ls_weighting_scheme calc
_refine_ls_wR_factor_gt 0.0571
_refine_ls_wR_factor_ref 0.0575
_reflns_number_gt 6061
_reflns_number_total 6227
_reflns_threshold_expression >2sigma(I)
_cod_data_source_file om400550w_si_002.cif
_cod_data_source_block complex2
_cod_original_cell_volume 1754.52(16)
_cod_original_sg_symbol_H-M P-1
_cod_database_code 4081176

loop_
_symmetry_equiv_pos_as_xyz
'x, y, z'
'-x, -y, -z'

loop_
_atom_site_label
_atom_site_type_symbol
_atom_site_fract_x
_atom_site_fract_y
_atom_site_fract_z
_atom_site_U_iso_or_equiv
_atom_site_adp_type
_atom_site_occupancy
_atom_site_symmetry_multiplicity
_atom_site_calc_flag
_atom_site_refinement_flags
C1 C 0.7698(2) 0.75350(15) 0.82179(15) 0.0131(4) Uani 1 1 d .
C2 C 0.8658(2) 0.80512(16) 0.81485(16) 0.0162(4) Uani 1 1 d .
H2 H 0.9183 0.8293 0.7539 0.019 Uiso 1 1 calc R
C3 C 0.7123(2) 0.72605(15) 0.93502(15) 0.0148(4) Uani 1 1 d .
C4 C 0.7878(2) 0.77549(15) 0.98658(16) 0.0158(4) Uani 1 1 d .
C5 C 0.7787(2) 0.78086(16) 1.08741(17) 0.0204(4) Uani 1 1 d .
H5 H 0.7163 0.7517 1.1385 0.024 Uiso 1 1 calc R
C6 C 0.8651(3) 0.83090(17) 1.11132(18) 0.0244(5) Uani 1 1 d .
H6 H 0.8612 0.8352 1.1788 0.029 Uiso 1 1 calc R
C7 C 0.9568(3) 0.87420(18) 1.03376(19) 0.0252(5) Uani 1 1 d .
H7 H 1.0150 0.9072 1.0493 0.030 Uiso 1 1 calc R
C8 C 0.9620(2) 0.86842(17) 0.93378(18) 0.0220(5) Uani 1 1 d .
H8 H 1.0221 0.8982 0.8817 0.026 Uiso 1 1 calc R
C9 C 0.7562(2) 0.61018(16) 0.94463(16) 0.0161(4) Uani 1 1 d .
C10 C 0.8995(2) 0.55059(16) 0.90715(17) 0.0186(4) Uani 1 1 d .
H10 H 0.9743 0.5793 0.8723 0.022 Uiso 1 1 calc R
C11 C 0.9274(3) 0.44800(17) 0.92317(18) 0.0231(5) Uani 1 1 d .
H11 H 1.0220 0.4059 0.8994 0.028 Uiso 1 1 calc R
C12 C 0.8127(3) 0.40805(18) 0.97520(19) 0.0265(5) Uani 1 1 d .
H12 H 0.8291 0.3392 0.9878 0.032 Uiso 1 1 calc R
C13 C 0.6743(3) 0.47251(18) 1.00780(19) 0.0259(5) Uani 1 1 d .
H13 H 0.5975 0.4454 1.0415 0.031 Uiso 1 1 calc R
C14 C 0.4394(2) 0.70068(18) 0.62820(18) 0.0221(5) Uani 1 1 d .
H14A H 0.3755 0.7688 0.6327 0.027 Uiso 1 1 calc R
H14B H 0.4203 0.6560 0.5855 0.027 Uiso 1 1 calc R
C15 C 0.4078(3) 0.66271(19) 0.73553(19) 0.0250(5) Uani 1 1 d .
H15A H 0.4462 0.5888 0.7286 0.030 Uiso 1 1 calc R
H15B H 0.3038 0.6787 0.7711 0.030 Uiso 1 1 calc R
C16 C 0.3642(2) 0.84782(17) 0.84463(17) 0.0217(5) Uani 1 1 d .
H16A H 0.3080 0.8605 0.8008 0.026 Uiso 1 1 calc R
H16B H 0.2972 0.8567 0.9161 0.026 Uiso 1 1 calc R
C17 C 0.4504(2) 0.92498(17) 0.82688(17) 0.0212(5) Uani 1 1 d .
H17A H 0.4808 0.9272 0.8846 0.025 Uiso 1 1 calc R
H17B H 0.3883 0.9922 0.8254 0.025 Uiso 1 1 calc R
C18 C 0.5262(2) 0.91611(16) 0.60928(17) 0.0193(4) Uani 1 1 d .
H18A H 0.4252 0.9176 0.6420 0.023 Uiso 1 1 calc R
H18B H 0.5305 0.9818 0.5812 0.023 Uiso 1 1 calc R
C19 C 0.6021(2) 0.83240(17) 0.52205(17) 0.0211(4) Uani 1 1 d .
H19A H 0.6956 0.8413 0.4797 0.025 Uiso 1 1 calc R
H19B H 0.5457 0.8392 0.4787 0.025 Uiso 1 1 calc R
C20 C 0.9596(2) 0.79658(17) 0.55503(16) 0.0182(4) Uani 1 1 d .
H20 H 0.8905 0.8589 0.5620 0.022 Uiso 1 1 calc R
C21 C 1.1024(2) 0.7896(2) 0.49645(17) 0.0249(5) Uani 1 1 d .
H21 H 1.1286 0.8459 0.4642 0.030 Uiso 1 1 calc R
C22 C 1.2054(2) 0.6979(2) 0.48650(18) 0.0299(6) Uani 1 1 d .
H22 H 1.3025 0.6917 0.4483 0.036 Uiso 1 1 calc R
C23 C 1.1632(2) 0.6154(2) 0.53376(18) 0.0288(5) Uani 1 1 d .
H23 H 1.2317 0.5529 0.5276 0.035 Uiso 1 1 calc R
C24 C 1.0165(2) 0.62604(17) 0.59112(16) 0.0189(4) Uani 1 1 d .
C25 C 0.9599(2) 0.54226(17) 0.64069(16) 0.0206(4) Uani 1 1 d .
C26 C 1.0468(3) 0.44254(18) 0.63244(19) 0.0292(5) Uani 1 1 d .
H26 H 1.1465 0.4274 0.5976 0.035 Uiso 1 1 calc R
C27 C 0.9849(3) 0.36661(18) 0.6759(2) 0.0353(6) Uani 1 1 d .
H27 H 1.0419 0.2996 0.6704 0.042 Uiso 1 1 calc R
C28 C 0.8372(3) 0.39080(18) 0.7279(2) 0.0326(6) Uani 1 1 d .
H28 H 0.7930 0.3402 0.7567 0.039 Uiso 1 1 calc R
C29 C 0.7555(3) 0.49201(17) 0.73655(18) 0.0234(5) Uani 1 1 d .
H29 H 0.6561 0.5084 0.7730 0.028 Uiso 1 1 calc R
C30 C 0.3437(3) 0.8566(2) 0.2189(2) 0.0335(6) Uani 1 1 d .
H30A H 0.4288 0.8798 0.1997 0.050 Uiso 1 1 calc R
H30B H 0.3688 0.7843 0.2263 0.050 Uiso 1 1 calc R
H30C H 0.2738 0.8916 0.2835 0.050 Uiso 1 1 calc R
Cl1 Cl 0.60728(6) 0.60600(4) 0.29705(4) 0.02348(12) Uani 1 1 d .
Cl2 Cl 0.88824(5) 0.98978(4) 0.35275(4) 0.02102(11) Uani 1 1 d .
N1 N 0.91561(18) 0.71722(13) 0.60259(13) 0.0141(3) Uani 1 1 d .
N2 N 0.8148(2) 0.56734(13) 0.69412(14) 0.0170(4) Uani 1 1 d .
N3 N 0.87796(19) 0.81868(13) 0.91316(13) 0.0160(3) Uani 1 1 d .
N4 N 0.6452(2) 0.57274(15) 0.99317(15) 0.0215(4) Uani 1 1 d .
N5 N 0.2819(2) 0.87804(18) 0.13840(17) 0.0355(5) Uani 1 1 d .
O1 O 0.56099(15) 0.76607(12) 0.98631(12) 0.0195(3) Uani 1 1 d .
O2 O 0.5036(2) 0.60684(16) 0.25106(16) 0.0415(5) Uani 1 1 d .
O3 O 0.5732(2) 0.55459(14) 0.39041(14) 0.0359(4) Uani 1 1 d .
O4 O 0.5986(3) 0.70931(17) 0.32030(17) 0.0634(7) Uani 1 1 d .
O5 O 0.7472(2) 0.5536(2) 0.22503(19) 0.0625(7) Uani 1 1 d .
O6 O 0.8484(2) 1.0519(2) 0.2778(2) 0.0694(9) Uani 1 1 d .
O7 O 0.9042(3) 0.88555(16) 0.32780(16) 0.0501(6) Uani 1 1 d .
O8 O 0.7768(2) 1.02118(15) 0.45344(15) 0.0377(4) Uani 1 1 d .
O9 O 1.02233(19) 0.99980(16) 0.35122(17) 0.0415(5) Uani 1 1 d .
O10 O 0.2800(3) 0.95842(17) 0.09925(18) 0.0788(10) Uani 1 1 d .
O11 O 0.2366(2) 0.8126(2) 0.11464(17) 0.0560(6) Uani 1 1 d .
Ru1 Ru 0.706178(15) 0.722841(10) 0.703965(11) 0.01006(5) Uani 1 1 d .
S1 S 0.62817(5) 0.70427(4) 0.56720(4) 0.01649(11) Uani 1 1 d .
S2 S 0.48130(5) 0.71521(4) 0.81633(4) 0.01710(11) Uani 1 1 d .
S3 S 0.60986(5) 0.89583(4) 0.70670(4) 0.01399(10) Uani 1 1 d .
H1 H 0.529(4) 0.707(3) 1.013(3) 0.054(10) Uiso 1 1 d .

loop_
_atom_site_aniso_label
_atom_site_aniso_U_11
_atom_site_aniso_U_22
_atom_site_aniso_U_33
_atom_site_aniso_U_23
_atom_site_aniso_U_13
_atom_site_aniso_U_12
C1 0.0130(9) 0.0108(9) 0.0146(10) 0.0008(7) -0.0056(8) -0.0013(7)
C2 0.0196(10) 0.0168(10) 0.0150(10) 0.0028(8) -0.0091(8) -0.0062(8)
C3 0.0131(9) 0.0155(10) 0.0156(10) 0.0015(8) -0.0061(8) -0.0029(8)
C4 0.0162(10) 0.0106(9) 0.0199(10) 0.0010(8) -0.0084(8) -0.0001(8)
C5 0.0233(11) 0.0179(11) 0.0186(10) 0.0006(8) -0.0096(9) -0.0010(9)
C6 0.0294(12) 0.0225(11) 0.0235(12) -0.0027(9) -0.0175(10) 0.0002(9)
C7 0.0284(12) 0.0216(11) 0.0333(13) -0.0011(9) -0.0212(10) -0.0057(9)
C8 0.0212(11) 0.0207(11) 0.0294(12) 0.0011(9) -0.0138(9) -0.0083(9)
C9 0.0193(10) 0.0177(10) 0.0153(10) 0.0028(8) -0.0092(8) -0.0076(8)
C10 0.0188(10) 0.0185(11) 0.0214(11) 0.0026(8) -0.0101(9) -0.0064(8)
C11 0.0245(11) 0.0209(11) 0.0260(12) 0.0004(9) -0.0153(9) -0.0011(9)
C12 0.0370(13) 0.0164(11) 0.0309(13) 0.0078(9) -0.0181(11) -0.0080(10)
C13 0.0308(12) 0.0222(12) 0.0288(12) 0.0118(10) -0.0115(10) -0.0144(10)
C14 0.0198(11) 0.0254(12) 0.0301(12) 0.0032(9) -0.0167(9) -0.0102(9)
C15 0.0231(11) 0.0308(13) 0.0324(13) 0.0075(10) -0.0160(10) -0.0177(10)
C16 0.0128(10) 0.0260(12) 0.0214(11) 0.0027(9) -0.0037(8) -0.0014(9)
C17 0.0188(10) 0.0168(10) 0.0202(11) -0.0030(8) -0.0042(9) 0.0032(8)
C18 0.0201(10) 0.0160(10) 0.0244(11) 0.0079(9) -0.0133(9) -0.0032(8)
C19 0.0243(11) 0.0246(11) 0.0187(10) 0.0065(9) -0.0125(9) -0.0081(9)
C20 0.0195(10) 0.0224(11) 0.0161(10) 0.0008(8) -0.0077(8) -0.0093(9)
C21 0.0225(11) 0.0399(14) 0.0168(10) 0.0004(10) -0.0071(9) -0.0159(10)
C22 0.0144(11) 0.0551(17) 0.0196(11) -0.0006(11) -0.0051(9) -0.0102(11)
C23 0.0161(11) 0.0416(14) 0.0228(12) -0.0073(10) -0.0101(9) 0.0060(10)
C24 0.0169(10) 0.0237(11) 0.0148(10) -0.0051(8) -0.0093(8) 0.0019(8)
C25 0.0252(11) 0.0196(11) 0.0161(10) -0.0055(8) -0.0131(9) 0.0033(9)
C26 0.0358(13) 0.0217(12) 0.0241(12) -0.0045(9) -0.0159(10) 0.0088(10)
C27 0.0559(17) 0.0145(11) 0.0345(14) -0.0061(10) -0.0284(13) 0.0086(11)
C28 0.0624(18) 0.0135(11) 0.0378(14) 0.0058(10) -0.0352(14) -0.0133(11)
C29 0.0365(13) 0.0156(11) 0.0283(12) 0.0038(9) -0.0214(10) -0.0103(10)
C30 0.0372(14) 0.0278(13) 0.0347(14) -0.0038(11) -0.0150(12) -0.0050(11)
Cl1 0.0262(3) 0.0270(3) 0.0207(2) 0.0024(2) -0.0089(2) -0.0126(2)
Cl2 0.0200(2) 0.0200(2) 0.0265(3) 0.0087(2) -0.0121(2) -0.00718(19)
N1 0.0120(8) 0.0179(9) 0.0125(8) -0.0031(7) -0.0064(6) -0.0011(7)
N2 0.0241(9) 0.0124(8) 0.0200(9) 0.0007(7) -0.0156(7) -0.0035(7)
N3 0.0177(9) 0.0144(8) 0.0179(9) 0.0010(7) -0.0094(7) -0.0039(7)
N4 0.0212(9) 0.0225(10) 0.0230(9) 0.0067(8) -0.0088(8) -0.0096(8)
N5 0.0286(11) 0.0343(12) 0.0276(11) 0.0037(9) -0.0034(9) 0.0060(9)
O1 0.0131(7) 0.0211(8) 0.0219(8) 0.0012(6) -0.0045(6) -0.0037(6)
O2 0.0486(12) 0.0423(11) 0.0451(11) 0.0039(9) -0.0330(10) -0.0090(9)
O3 0.0503(11) 0.0323(10) 0.0291(9) 0.0095(8) -0.0186(8) -0.0136(9)
O4 0.131(2) 0.0405(12) 0.0398(12) 0.0095(10) -0.0391(14) -0.0485(14)
O5 0.0239(10) 0.0916(19) 0.0569(14) -0.0111(13) 0.0014(10) -0.0136(11)
O6 0.0308(11) 0.0953(19) 0.0666(15) 0.0640(15) -0.0148(11) -0.0054(11)
O7 0.0778(16) 0.0367(11) 0.0434(12) -0.0046(9) -0.0211(11) -0.0291(11)
O8 0.0301(9) 0.0424(11) 0.0366(10) -0.0040(8) -0.0029(8) -0.0165(8)
O9 0.0222(9) 0.0462(12) 0.0575(13) -0.0077(10) -0.0156(9) -0.0094(8)
O10 0.121(2) 0.0292(12) 0.0415(13) 0.0077(10) -0.0129(14) 0.0241(13)
O11 0.0432(12) 0.0951(19) 0.0451(12) 0.0100(12) -0.0233(10) -0.0346(13)
Ru1 0.01054(8) 0.00836(8) 0.01311(8) 0.00082(5) -0.00646(6) -0.00266(5)
S1 0.0175(2) 0.0172(2) 0.0184(2) -0.00056(19) -0.01122(19) -0.00413(19)
S2 0.0152(2) 0.0205(3) 0.0198(2) 0.0059(2) -0.00856(19) -0.0093(2)
S3 0.0141(2) 0.0098(2) 0.0180(2) 0.00147(18) -0.00691(19) -0.00219(18)

loop_
_atom_type_symbol
_atom_type_description
_atom_type_scat_dispersion_real
_atom_type_scat_dispersion_imag
_atom_type_scat_source
C C 0.0181 0.0091 'International Tables Vol C Tables 4.2.6.8 and 6.1.1.4'
H H 0.0000 0.0000 'International Tables Vol C Tables 4.2.6.8 and 6.1.1.4'
N N 0.0311 0.0180 'International Tables Vol C Tables 4.2.6.8 and 6.1.1.4'
O O 0.0492 0.0322 'International Tables Vol C Tables 4.2.6.8 and 6.1.1.4'
S S 0.3331 0.5567 'International Tables Vol C Tables 4.2.6.8 and 6.1.1.4'
Cl Cl 0.3639 0.7018 'International Tables Vol C Tables 4.2.6.8 and 6.1.1.4'
Ru Ru 0.0552 3.2960 'International Tables Vol C Tables 4.2.6.8 and 6.1.1.4'

loop_
_geom_angle_atom_site_label_1
_geom_angle_atom_site_label_2
_geom_angle_atom_site_label_3
_geom_angle
C2 C1 C3 106.50(17)
C2 C1 Ru1 126.29(15)
C3 C1 Ru1 127.16(14)
C1 C2 N3 112.00(18)
O1 C3 C4 108.91(16)
O1 C3 C9 109.55(16)
C4 C3 C9 108.52(16)
O1 C3 C1 113.84(16)
C4 C3 C1 103.54(16)
C9 C3 C1 112.17(16)
N3 C4 C5 120.21(19)
N3 C4 C3 107.97(17)
C5 C4 C3 131.8(2)
C4 C5 C6 118.6(2)
C7 C6 C5 119.6(2)
C8 C7 C6 120.3(2)
N3 C8 C7 118.6(2)
N4 C9 C10 123.4(2)
N4 C9 C3 113.87(18)
C10 C9 C3 122.75(18)
C11 C10 C9 118.1(2)
C10 C11 C12 119.2(2)
C13 C12 C11 118.6(2)
N4 C13 C12 123.0(2)
C15 C14 S1 111.53(15)
C14 C15 S2 115.52(15)
C17 C16 S2 112.13(14)
C16 C17 S3 113.25(15)
C19 C18 S3 111.44(14)
C18 C19 S1 113.25(15)
N1 C20 C21 123.0(2)
C22 C21 C20 118.9(2)
C21 C22 C23 119.3(2)
C22 C23 C24 119.6(2)
N1 C24 C23 120.9(2)
N1 C24 C25 115.19(19)
C23 C24 C25 123.9(2)
N2 C25 C26 121.5(2)
N2 C25 C24 115.57(19)
C26 C25 C24 122.9(2)
C27 C26 C25 119.7(2)
C26 C27 C28 119.2(2)
C27 C28 C29 118.9(2)
N2 C29 C28 122.5(2)
O5 Cl1 O4 111.19(17)
O5 Cl1 O3 110.34(15)
O4 Cl1 O3 109.60(12)
O5 Cl1 O2 108.17(14)
O4 Cl1 O2 108.34(15)
O3 Cl1 O2 109.14(12)
O7 Cl2 O9 109.25(13)
O7 Cl2 O6 109.53(17)
O9 Cl2 O6 109.07(14)
O7 Cl2 O8 108.75(12)
O9 Cl2 O8 110.69(12)
O6 Cl2 O8 109.53(14)
C20 N1 C24 118.32(18)
C20 N1 Ru1 126.06(14)
C24 N1 Ru1 115.43(14)
C29 N2 C25 118.11(19)
C29 N2 Ru1 126.63(16)
C25 N2 Ru1 115.25(14)
C8 N3 C4 122.76(19)
C8 N3 C2 127.33(19)
C4 N3 C2 109.90(17)
C9 N4 C13 117.7(2)
O10 N5 O11 124.0(3)
O10 N5 C30 118.4(3)
O11 N5 C30 117.6(2)
C1 Ru1 N1 86.56(7)
C1 Ru1 N2 91.21(7)
N1 Ru1 N2 77.83(7)
C1 Ru1 S3 87.17(5)
N1 Ru1 S3 96.50(5)
N2 Ru1 S3 174.20(5)
C1 Ru1 S2 93.69(6)
N1 Ru1 S2 175.46(5)
N2 Ru1 S2 97.63(5)
S3 Ru1 S2 88.033(19)
C1 Ru1 S1 174.69(5)
N1 Ru1 S1 93.03(5)
N2 Ru1 S1 93.88(5)
S3 Ru1 S1 87.613(18)
S2 Ru1 S1 87.142(18)
C19 S1 C14 100.37(10)
C19 S1 Ru1 101.77(7)
C14 S1 Ru1 106.46(7)
C15 S2 C16 100.90(11)
C15 S2 Ru1 104.51(8)
C16 S2 Ru1 106.33(7)
C17 S3 C18 101.34(10)
C17 S3 Ru1 103.39(7)
C18 S3 Ru1 106.73(7)

loop_
_geom_bond_atom_site_label_1
_geom_bond_atom_site_label_2
_geom_bond_distance
C1 C2 1.342(3)
C1 C3 1.541(3)
C1 Ru1 2.073(2)
C2 N3 1.443(3)
C3 O1 1.414(2)
C3 C4 1.521(3)
C3 C9 1.535(3)
C4 N3 1.350(3)
C4 C5 1.376(3)
C5 C6 1.395(3)
C6 C7 1.388(4)
C7 C8 1.378(3)
C8 N3 1.349(3)
C9 N4 1.329(3)
C9 C10 1.391(3)
C10 C11 1.376(3)
C11 C12 1.388(3)
C12 C13 1.376(4)
C13 N4 1.342(3)
C14 C15 1.514(3)
C14 S1 1.837(2)
C15 S2 1.828(2)
C16 C17 1.515(3)
C16 S2 1.841(2)
C17 S3 1.827(2)
C18 C19 1.515(3)
C18 S3 1.839(2)
C19 S1 1.820(2)
C20 N1 1.347(3)
C20 C21 1.380(3)
C21 C22 1.376(4)
C22 C23 1.378(4)
C23 C24 1.400(3)
C24 N1 1.358(3)
C24 C25 1.463(3)
C25 N2 1.357(3)
C25 C26 1.392(3)
C26 C27 1.373(4)
C27 C28 1.377(4)
C28 C29 1.390(3)
C29 N2 1.348(3)
C30 N5 1.469(3)
Cl1 O5 1.424(2)
Cl1 O4 1.426(2)
Cl1 O3 1.4298(18)
Cl1 O2 1.4366(19)
Cl2 O7 1.424(2)
Cl2 O9 1.4251(18)
Cl2 O6 1.430(2)
Cl2 O8 1.4356(19)
N1 Ru1 2.0899(17)
N2 Ru1 2.0926(17)
N5 O10 1.206(3)
N5 O11 1.221(3)
Ru1 S3 2.2909(5)
Ru1 S2 2.3076(5)
Ru1 S1 2.3722(5)
